data_7048005
loop_
_publ_author_name
'Pigulski, Bart\/lomiej'
'Jarszak, Agata'
'Szafert, S\/lawomir'

_publ_section_title
;
 Selective synthesis of iridium(iii) end-capped polyynes by oxidative
 addition of 1-iodopolyynes to Vaska's complex.
;
_journal_issue 47
_journal_name_full 'Dalton transactions (Cambridge, England : 2003)'
_journal_page_first 17046
_journal_page_last 17054
_journal_paper_doi 10.1039/c8dt04219e
_journal_volume 47
_journal_year 2018
_chemical_formula_moiety 'C47 H34 Cl I Ir N O3 P2, C7 H8'
_chemical_formula_sum 'C54 H42 Cl I Ir N O3 P2'
_chemical_formula_weight 1169.37
_chemical_name_systematic Carbonyl(chloro)iodo[4-(4-nitrophenyl)butadiynyl]bis(triphenylphosphine)iridium(III)
_space_group_crystal_system monoclinic
_space_group_IT_number 14
_space_group_name_Hall '-P 2yn'
_space_group_name_H-M_alt 'P 1 21/n 1'
_symmetry_space_group_name_Hall '-P 2yn'
_symmetry_space_group_name_H-M 'P 1 21/n 1'
_atom_sites_solution_hydrogens geom
_audit_creation_method SHELXL-2014/7
_audit_update_record
;
2018-04-27 deposited with the CCDC.
2018-11-08 downloaded from the CCDC.
;
_cell_angle_alpha 90
_cell_angle_beta 94.81(3)
_cell_angle_gamma 90
_cell_formula_units_Z 4
_cell_length_a 10.424(3)
_cell_length_b 14.820(5)
_cell_length_c 30.152(9)
_cell_measurement_reflns_used 4581
_cell_measurement_temperature 100(2)
_cell_measurement_theta_max 36.8141
_cell_measurement_theta_min 2.9354
_cell_volume 4642(2)
_computing_structure_refinement 'SHELXL-2014/7 (Sheldrick, 2014)'
_diffrn_ambient_temperature 100(2)
_diffrn_detector_area_resol_mean 8.3359
_diffrn_measured_fraction_theta_full 0.995
_diffrn_measured_fraction_theta_max 0.552
_diffrn_measurement_device_type 'KUMA KM-4 CCD'
_diffrn_measurement_method '/w scans'
_diffrn_radiation_type MoK\a
_diffrn_radiation_wavelength 0.71073
_diffrn_reflns_av_R_equivalents 0.1633
_diffrn_reflns_av_unetI/netI 0.3488
_diffrn_reflns_Laue_measured_fraction_full 0.995
_diffrn_reflns_Laue_measured_fraction_max 0.552
_diffrn_reflns_limit_h_max 14
_diffrn_reflns_limit_h_min -17
_diffrn_reflns_limit_k_max 20
_diffrn_reflns_limit_k_min -20
_diffrn_reflns_limit_l_max 40
_diffrn_reflns_limit_l_min -32
_diffrn_reflns_number 37593
_diffrn_reflns_point_group_measured_fraction_full 0.995
_diffrn_reflns_point_group_measured_fraction_max 0.552
_diffrn_reflns_theta_full 26.000
_diffrn_reflns_theta_max 36.901
_diffrn_reflns_theta_min 2.941
_diffrn_source 'Enhance (Mo) X-ray Source'
_exptl_absorpt_coefficient_mu 3.714
_exptl_absorpt_correction_T_max 0.885
_exptl_absorpt_correction_T_min 0.679
_exptl_absorpt_correction_type analytical
_exptl_absorpt_process_details
;
CrysAlisPro, Oxford Diffraction Ltd.,
Version 1.171.33.66 (release 28-04-2010 CrysAlis171 .NET)
(compiled Apr 28 2010,14:27:37)
Analytical numeric absorption correction using a multifaceted crystal
            model based on expressions derived by R.C. Clark & J.S. Reid.
(Clark, R. C. & Reid, J. S. (1995). Acta Cryst. A51, 887-897)
;
_exptl_crystal_colour yellow
_exptl_crystal_density_diffrn 1.673
_exptl_crystal_description plates
_exptl_crystal_F_000 2296
_exptl_crystal_size_max 0.170
_exptl_crystal_size_mid 0.060
_exptl_crystal_size_min 0.040
_refine_diff_density_max 1.619
_refine_diff_density_min -1.827
_refine_diff_density_rms 0.237
_refine_ls_extinction_method none
_refine_ls_goodness_of_fit_ref 0.764
_refine_ls_hydrogen_treatment constr
_refine_ls_matrix_type full
_refine_ls_number_parameters 540
_refine_ls_number_reflns 12946
_refine_ls_number_restraints 76
_refine_ls_restrained_S_all 0.763
_refine_ls_R_factor_all 0.1792
_refine_ls_R_factor_gt 0.0607
_refine_ls_shift/su_max 0.002
_refine_ls_shift/su_mean 0.000
_refine_ls_structure_factor_coef Fsqd
_refine_ls_weighting_details 'w=1/[\s^2^(Fo^2^)+(0.0325P)^2^] where P=(Fo^2^+2Fc^2^)/3'
_refine_ls_weighting_scheme calc
_refine_ls_wR_factor_gt 0.1038
_refine_ls_wR_factor_ref 0.1236
_reflns_Friedel_coverage 0.000
_reflns_number_gt 5253
_reflns_number_total 12946
_reflns_threshold_expression 'I > 2\s(I)'
_cod_data_source_file c8dt04219e2.cif
_cod_data_source_block 2-C4[Ir]I
_cod_depositor_comments 'Adding full bibliography for 7048005.cif.'
_cod_database_code 7048005
_shelx_shelxl_version_number 2014/7
_shelx_space_group_comment
;
The symmetry employed for this shelxl refinement is uniquely defined
by the following loop, which should always be used as a source of
symmetry information in preference to the above space-group names.
They are only intended as comments.
;
_shelx_estimated_absorpt_t_min 0.571
_shelx_estimated_absorpt_t_max 0.866

loop_
_space_group_symop_operation_xyz
'x, y, z'
'-x+1/2, y+1/2, -z+1/2'
'-x, -y, -z'
'x-1/2, -y-1/2, z-1/2'

loop_
_atom_site_label
_atom_site_type_symbol
_atom_site_fract_x
_atom_site_fract_y
_atom_site_fract_z
_atom_site_U_iso_or_equiv
_atom_site_adp_type
_atom_site_occupancy
_atom_site_site_symmetry_order
_atom_site_calc_flag
_atom_site_refinement_flags_posn
_atom_site_refinement_flags_adp
_atom_site_refinement_flags_occupancy
_atom_site_disorder_assembly
_atom_site_disorder_group
Ir1 Ir 0.94756(3) 1.03952(2) 0.33165(2) 0.01209(9) Uani 1 1 d . . . . .
I1 I 1.13166(6) 1.06203(4) 0.27449(2) 0.02426(18) Uani 1 1 d . . . . .
Cl1 Cl 0.8113(2) 1.16504(14) 0.30512(8) 0.0168(5) Uani 1 1 d . . . . .
P1 P 0.8377(2) 0.93914(14) 0.27796(8) 0.0112(5) Uani 1 1 d . . . . .
P2 P 1.0614(2) 1.14291(16) 0.38262(8) 0.0135(5) Uani 1 1 d . . . . .
O2 O 1.5152(7) 0.3453(5) 0.3808(3) 0.047(2) Uani 1 1 d . . . . .
O3 O 1.5500(7) 0.3739(5) 0.4517(3) 0.047(2) Uani 1 1 d . U . . .
C14 C 0.4215(9) 0.8712(7) 0.3115(3) 0.029(3) Uani 1 1 d . . . . .
H14 H 0.3361 0.8583 0.3183 0.035 Uiso 1 1 calc R U . . .
C27 C 0.8047(9) 1.0859(7) 0.1613(3) 0.025(2) Uani 1 1 d . . . . .
H27 H 0.8238 1.1447 0.1512 0.030 Uiso 1 1 calc R U . . .
C20 C 1.0581(8) 0.6704(6) 0.2660(3) 0.019(2) Uani 1 1 d . . . . .
H20 H 1.1034 0.6152 0.2636 0.023 Uiso 1 1 calc R U . . .
C21 C 1.0693(10) 0.7385(7) 0.2355(4) 0.031(3) Uani 1 1 d . U . . .
H21 H 1.1230 0.7301 0.2119 0.038 Uiso 1 1 calc R U . . .
C30 C 1.2487(8) 1.0334(6) 0.4268(3) 0.019(2) Uani 1 1 d . . . . .
H30 H 1.1792 0.9961 0.4339 0.023 Uiso 1 1 calc R U . . .
C24 C 0.7500(8) 0.9129(6) 0.1883(4) 0.025(3) Uani 1 1 d . . . . .
H24 H 0.7321 0.8531 0.1973 0.031 Uiso 1 1 calc R U . . .
C25 C 0.7221(8) 0.9371(6) 0.1459(3) 0.021(2) Uani 1 1 d . . . . .
H25 H 0.6839 0.8946 0.1252 0.025 Uiso 1 1 calc R U . . .
C19 C 0.9798(8) 0.6836(6) 0.3001(3) 0.015(2) Uani 1 1 d . U . . .
H19 H 0.9711 0.6371 0.3213 0.018 Uiso 1 1 calc R U . . .
C15 C 0.4704(8) 0.9578(7) 0.3162(3) 0.025(2) Uani 1 1 d . . . . .
H15 H 0.4170 1.0048 0.3257 0.030 Uiso 1 1 calc R U . . .
C4 C 1.2407(9) 0.7271(6) 0.3892(3) 0.024(2) Uani 1 1 d . U . . .
C3 C 1.1842(9) 0.7936(6) 0.3788(3) 0.0186(19) Uani 1 1 d . U . . .
C37 C 1.0929(9) 1.3790(6) 0.3109(4) 0.030(3) Uani 1 1 d . . . . .
H37 H 1.0928 1.3975 0.2808 0.037 Uiso 1 1 calc R U . . .
C17 C 0.9234(8) 0.8329(5) 0.2724(3) 0.0090(19) Uani 1 1 d . . . . .
C11 C 0.6787(9) 0.9096(6) 0.2921(3) 0.017(2) Uani 1 1 d . . . . .
C9 C 1.4150(9) 0.5153(6) 0.3650(4) 0.031(3) Uani 1 1 d . . . . .
H9 H 1.4420 0.4828 0.3403 0.037 Uiso 1 1 calc R U . . .
C8 C 1.4389(9) 0.4819(6) 0.4075(4) 0.023(2) Uani 1 1 d . . . . .
C46 C 0.8487(9) 1.1918(6) 0.4259(3) 0.018(2) Uani 1 1 d . . . . .
H46 H 0.8152 1.2109 0.3971 0.021 Uiso 1 1 calc R U . . .
C42 C 1.0203(9) 1.1310(6) 0.4755(3) 0.020(2) Uani 1 1 d . . . . .
H42 H 1.1060 1.1097 0.4813 0.024 Uiso 1 1 calc R U . . .
C13 C 0.4985(9) 0.8042(6) 0.2967(3) 0.021(2) Uani 1 1 d . . . . .
H13 H 0.4664 0.7443 0.2938 0.025 Uiso 1 1 calc R U . . .
C5 C 1.3099(9) 0.6448(7) 0.3950(4) 0.026(2) Uani 1 1 d . . . . .
C41 C 0.9734(8) 1.1546(6) 0.4320(3) 0.015(2) Uani 1 1 d . . . . .
C7 C 1.3981(9) 0.5269(6) 0.4432(3) 0.029(3) Uani 1 1 d . . . . .
H7 H 1.4150 0.5021 0.4721 0.035 Uiso 1 1 calc R U . . .
C45 C 0.7751(9) 1.2006(7) 0.4618(4) 0.025(2) Uani 1 1 d . . . . .
H45 H 0.6909 1.2252 0.4571 0.030 Uiso 1 1 calc R U . . .
C38 C 1.1094(8) 1.4421(6) 0.3450(3) 0.019(2) Uani 1 1 d . U . . .
H38 H 1.1200 1.5039 0.3378 0.023 Uiso 1 1 calc R U . . .
C23 C 0.8073(8) 0.9767(6) 0.2209(3) 0.016(2) Uani 1 1 d . U . . .
C44 C 0.8198(9) 1.1751(6) 0.5036(3) 0.018(2) Uani 1 1 d . . . . .
H44 H 0.7681 1.1821 0.5279 0.022 Uiso 1 1 calc R U . . .
C31 C 1.3762(9) 1.0108(6) 0.4425(4) 0.027(3) Uani 1 1 d . . . . .
H31 H 1.3921 0.9596 0.4611 0.032 Uiso 1 1 calc R U . A 1
C43 C 0.9409(10) 1.1391(6) 0.5100(3) 0.025(2) Uani 1 1 d . . . . .
H43 H 0.9715 1.1190 0.5388 0.030 Uiso 1 1 calc R U . . .
C28 C 0.8349(8) 1.0643(5) 0.2066(3) 0.018(2) Uani 1 1 d . . . . .
H28 H 0.8728 1.1077 0.2268 0.021 Uiso 1 1 calc R U . . .
C34 C 1.3296(8) 1.1615(6) 0.3893(3) 0.017(2) Uani 1 1 d . . . . .
H34 H 1.3147 1.2136 0.3712 0.020 Uiso 1 1 calc R U . . .
C29 C 1.2253(8) 1.1095(6) 0.4012(3) 0.016(2) Uani 1 1 d . . . . .
C35 C 1.0756(9) 1.2603(6) 0.3650(3) 0.020(2) Uani 1 1 d . . . . .
C6 C 1.3338(9) 0.6062(6) 0.4382(3) 0.025(2) Uani 1 1 d . . . . .
H6 H 1.3049 0.6361 0.4634 0.030 Uiso 1 1 calc R U . . .
C22 C 1.0025(8) 0.8202(6) 0.2388(3) 0.018(2) Uani 1 1 d . . . . .
H22 H 1.0122 0.8668 0.2176 0.022 Uiso 1 1 calc R U . . .
C26 C 0.7486(9) 1.0248(7) 0.1316(3) 0.027(3) Uani 1 1 d . . . . .
H26 H 0.7277 1.0417 0.1014 0.032 Uiso 1 1 calc R U . . .
C18 C 0.9140(8) 0.7640(6) 0.3037(3) 0.017(2) Uani 1 1 d . . . . .
H18 H 0.8618 0.7725 0.3277 0.021 Uiso 1 1 calc R U . . .
C33 C 1.4545(9) 1.1369(6) 0.4039(3) 0.026(2) Uani 1 1 d . . . . .
H33 H 1.5255 1.1711 0.3954 0.031 Uiso 1 1 calc R U . B 1
C12 C 0.6258(9) 0.8233(6) 0.2856(3) 0.021(2) Uani 1 1 d . . . . .
H12 H 0.6755 0.7769 0.2737 0.025 Uiso 1 1 calc R U . . .
C16 C 0.5986(8) 0.9780(6) 0.3072(3) 0.022(2) Uani 1 1 d . . . . .
H16 H 0.6307 1.0376 0.3114 0.027 Uiso 1 1 calc R U . . .
C40 C 1.0931(9) 1.3255(6) 0.3988(3) 0.020(2) Uani 1 1 d . . . . .
H40 H 1.0928 1.3071 0.4290 0.024 Uiso 1 1 calc R U . . .
C32 C 1.4747(9) 1.0617(6) 0.4311(3) 0.024(2) Uani 1 1 d . . . C 1
H32 H 1.5600 1.0459 0.4418 0.029 Uiso 1 1 calc R U . C 1
C39 C 1.1109(9) 1.4162(6) 0.3894(3) 0.024(2) Uani 1 1 d . . . . .
H39 H 1.1237 1.4593 0.4126 0.029 Uiso 1 1 calc R U . . .
N1 N 1.5047(8) 0.3938(6) 0.4139(4) 0.038(3) Uani 1 1 d . . . . .
C1 C 1.0554(8) 0.9366(5) 0.3542(3) 0.0138(19) Uani 1 1 d . U . . .
C10 C 1.3517(8) 0.5964(6) 0.3587(3) 0.021(2) Uani 1 1 d . . . . .
H10 H 1.3361 0.6200 0.3295 0.025 Uiso 1 1 calc R U . . .
C36 C 1.0764(9) 1.2883(6) 0.3213(4) 0.026(3) Uani 1 1 d . . . . .
H36 H 1.0655 1.2451 0.2981 0.032 Uiso 1 1 calc R U . . .
C2 C 1.1129(8) 0.8740(6) 0.3673(3) 0.0147(18) Uani 1 1 d . U . . .
C47 C 0.8330(9) 1.0111(6) 0.3748(3) 0.020(2) Uani 1 1 d . U . . .
O1 O 0.7768(6) 0.9880(4) 0.4000(2) 0.0206(15) Uani 1 1 d . U . . .
C1B C 0.9363(18) 0.6174(15) 0.4770(8) 0.062(9) Uiso 0.534(14) 1 d D . P D 1
H1BA H 0.9924 0.6429 0.5016 0.093 Uiso 0.534(14) 1 calc R U P D 1
H1BB H 0.9852 0.6097 0.4509 0.093 Uiso 0.534(14) 1 calc R U P D 1
H1BC H 0.9038 0.5587 0.4860 0.093 Uiso 0.534(14) 1 calc R U P D 1
C3B C 0.7201(14) 0.6883(11) 0.4913(4) 0.064(10) Uiso 0.534(14) 1 d G . P D 1
H3B H 0.7197 0.6561 0.5186 0.076 Uiso 0.534(14) 1 calc R U P D 1
C4B C 0.6165(13) 0.7431(12) 0.4771(5) 0.074(9) Uiso 0.534(14) 1 d G . P D 1
H4B H 0.5453 0.7484 0.4947 0.089 Uiso 0.534(14) 1 calc R U P D 1
C5B C 0.6170(12) 0.7901(10) 0.4373(5) 0.040(7) Uiso 0.534(14) 1 d G . P D 1
H5B H 0.5462 0.8276 0.4276 0.048 Uiso 0.534(14) 1 calc R U P D 1
C6B C 0.7211(13) 0.7823(9) 0.4116(4) 0.036(6) Uiso 0.534(14) 1 d G . P D 1
H6B H 0.7215 0.8144 0.3843 0.044 Uiso 0.534(14) 1 calc R U P D 1
C7B C 0.8247(11) 0.7275(10) 0.4258(4) 0.035(7) Uiso 0.534(14) 1 d DG . P D 1
H7B H 0.8959 0.7221 0.4082 0.042 Uiso 0.534(14) 1 calc R U P D 1
C2B C 0.8242(12) 0.6805(9) 0.4657(5) 0.038(6) Uiso 0.534(14) 1 d DG . P D 1
C5A C 0.9328(13) 0.6297(11) 0.4595(6) 0.046(8) Uiso 0.466(14) 1 d G . P D 2
H5A H 1.0093 0.5947 0.4610 0.056 Uiso 0.466(14) 1 calc R U P D 2
C4A C 0.8378(15) 0.6106(10) 0.4879(5) 0.049(8) Uiso 0.466(14) 1 d G . P D 2
H4A H 0.8495 0.5625 0.5087 0.059 Uiso 0.466(14) 1 calc R U P D 2
C3A C 0.7258(13) 0.6618(11) 0.4858(5) 0.027(7) Uiso 0.466(14) 1 d G . P D 2
H3A H 0.6609 0.6487 0.5052 0.033 Uiso 0.466(14) 1 calc R U P D 2
C2A C 0.7086(12) 0.7321(11) 0.4554(5) 0.056(9) Uiso 0.466(14) 1 d DG . P D 2
C7A C 0.8036(14) 0.7513(10) 0.4271(4) 0.016(5) Uiso 0.466(14) 1 d DG . P D 2
H7A H 0.7918 0.7993 0.4063 0.019 Uiso 0.466(14) 1 calc R U P D 2
C6A C 0.9156(12) 0.7001(12) 0.4291(5) 0.037(7) Uiso 0.466(14) 1 d G . P D 2
H6A H 0.9805 0.7131 0.4098 0.045 Uiso 0.466(14) 1 calc R U P D 2
C1A C 0.593(2) 0.7929(19) 0.4544(11) 0.078(11) Uiso 0.466(14) 1 d D . P D 2
H1AA H 0.5197 0.7593 0.4645 0.116 Uiso 0.466(14) 1 calc R U P D 2
H1AB H 0.5714 0.8145 0.4240 0.116 Uiso 0.466(14) 1 calc R U P D 2
H1AC H 0.6120 0.8446 0.4742 0.116 Uiso 0.466(14) 1 calc R U P D 2

loop_
_atom_site_aniso_label
_atom_site_aniso_U_11
_atom_site_aniso_U_22
_atom_site_aniso_U_33
_atom_site_aniso_U_23
_atom_site_aniso_U_13
_atom_site_aniso_U_12
Ir1 0.01075(15) 0.00853(16) 0.01670(19) 0.0006(2) -0.00054(13) 0.00067(17)
I1 0.0194(3) 0.0247(4) 0.0287(4) 0.0036(3) 0.0020(3) -0.0012(3)
Cl1 0.0174(11) 0.0085(11) 0.0232(14) 0.0002(10) -0.0055(10) 0.0024(9)
P1 0.0131(11) 0.0062(12) 0.0142(13) -0.0009(10) -0.0002(10) 0.0006(9)
P2 0.0135(12) 0.0088(12) 0.0173(14) -0.0014(11) -0.0038(11) 0.0007(9)
O2 0.051(5) 0.020(4) 0.074(6) 0.004(5) 0.036(5) 0.007(4)
O3 0.045(5) 0.031(5) 0.064(6) 0.017(5) 0.002(5) 0.028(4)
C14 0.021(5) 0.038(7) 0.030(7) -0.002(5) 0.008(5) -0.012(5)
C27 0.026(5) 0.025(6) 0.023(6) 0.010(5) -0.002(5) 0.002(4)
C20 0.025(5) 0.004(5) 0.028(6) 0.000(4) -0.001(5) 0.004(4)
C21 0.028(4) 0.033(4) 0.034(5) -0.009(4) 0.009(4) 0.009(4)
C30 0.017(4) 0.016(5) 0.024(5) -0.003(5) -0.005(4) -0.005(4)
C24 0.019(5) 0.010(5) 0.044(7) 0.009(5) -0.013(5) 0.000(4)
C25 0.019(5) 0.024(6) 0.018(6) -0.006(5) -0.011(4) -0.004(4)
C19 0.026(5) 0.005(4) 0.014(5) 0.003(4) 0.004(4) -0.001(4)
C15 0.010(4) 0.032(6) 0.033(6) -0.016(6) -0.001(4) 0.006(5)
C4 0.025(5) 0.014(5) 0.031(6) 0.000(4) 0.000(4) 0.001(4)
C3 0.021(4) 0.015(4) 0.019(5) -0.001(4) -0.005(4) -0.007(3)
C37 0.035(6) 0.011(5) 0.045(7) 0.001(5) -0.005(6) -0.008(4)
C17 0.013(4) 0.008(5) 0.007(5) 0.003(4) 0.004(4) 0.004(3)
C11 0.024(5) 0.012(5) 0.015(5) 0.006(4) 0.004(4) -0.001(4)
C9 0.023(6) 0.016(6) 0.055(8) -0.001(5) 0.011(6) -0.001(4)
C8 0.016(5) 0.008(5) 0.046(7) 0.009(5) 0.011(5) 0.001(4)
C46 0.024(5) 0.009(5) 0.020(6) 0.002(4) 0.005(5) -0.001(4)
C42 0.018(5) 0.021(6) 0.021(6) 0.005(5) -0.005(5) -0.002(4)
C13 0.025(5) 0.011(5) 0.029(6) 0.002(5) 0.008(5) -0.002(4)
C5 0.021(5) 0.026(6) 0.032(7) -0.008(5) 0.009(5) -0.010(4)
C41 0.008(4) 0.024(5) 0.011(5) -0.006(4) -0.005(4) 0.001(4)
C7 0.040(6) 0.019(6) 0.028(6) 0.004(5) -0.007(5) 0.018(5)
C45 0.008(5) 0.031(6) 0.037(7) -0.006(5) 0.000(5) 0.004(4)
C38 0.018(4) 0.009(4) 0.029(4) 0.001(3) -0.003(3) -0.004(3)
C23 0.007(3) 0.015(4) 0.026(4) -0.001(3) 0.004(3) 0.004(3)
C44 0.026(5) 0.018(5) 0.011(5) -0.006(4) 0.003(4) 0.000(4)
C31 0.022(5) 0.017(5) 0.039(7) -0.006(5) -0.009(5) 0.002(4)
C43 0.042(6) 0.018(5) 0.014(6) 0.007(5) -0.001(5) -0.004(5)
C28 0.017(5) 0.004(5) 0.032(6) 0.006(4) 0.003(4) -0.002(3)
C34 0.014(5) 0.015(5) 0.024(6) 0.006(4) 0.011(4) 0.003(4)
C29 0.008(4) 0.016(5) 0.024(6) 0.000(5) -0.003(4) 0.004(4)
C35 0.024(5) 0.009(5) 0.024(6) 0.002(5) -0.006(5) 0.000(4)
C6 0.035(6) 0.020(6) 0.019(6) -0.007(5) -0.007(5) 0.005(5)
C22 0.016(5) 0.020(5) 0.017(6) 0.000(4) -0.006(4) 0.006(4)
C26 0.028(5) 0.036(7) 0.014(5) 0.003(5) -0.006(5) 0.016(5)
C18 0.016(5) 0.016(5) 0.020(6) 0.000(4) 0.005(4) 0.001(4)
C33 0.015(5) 0.021(6) 0.041(7) 0.002(5) 0.000(5) -0.001(4)
C12 0.026(5) 0.009(5) 0.027(6) -0.010(4) 0.002(5) 0.002(4)
C16 0.021(5) 0.012(6) 0.033(6) -0.005(5) 0.001(5) 0.002(4)
C40 0.036(6) 0.008(5) 0.014(5) -0.001(4) -0.004(5) -0.001(4)
C32 0.018(5) 0.029(6) 0.024(6) -0.003(5) -0.012(4) 0.004(4)
C39 0.029(6) 0.019(6) 0.023(6) -0.008(5) 0.000(5) -0.003(4)
N1 0.027(5) 0.019(5) 0.071(8) 0.010(6) 0.024(6) 0.010(4)
C1 0.017(4) 0.005(4) 0.020(5) -0.003(4) 0.005(4) -0.007(3)
C10 0.025(6) 0.023(6) 0.016(6) 0.001(5) 0.012(5) 0.005(4)
C36 0.022(5) 0.017(5) 0.040(7) 0.000(5) -0.005(5) -0.009(4)
C2 0.019(4) 0.014(4) 0.011(4) 0.002(4) -0.006(4) -0.003(3)
C47 0.019(3) 0.020(3) 0.020(3) -0.0036(18) -0.0010(18) 0.0015(18)
O1 0.032(4) 0.022(4) 0.009(3) -0.005(3) 0.004(3) -0.016(3)

loop_
_atom_type_symbol
_atom_type_description
_atom_type_scat_dispersion_real
_atom_type_scat_dispersion_imag
_atom_type_scat_source
C C 0.0033 0.0016 'International Tables Vol C Tables 4.2.6.8 and 6.1.1.4'
H H 0.0000 0.0000 'International Tables Vol C Tables 4.2.6.8 and 6.1.1.4'
Cl Cl 0.1484 0.1585 'International Tables Vol C Tables 4.2.6.8 and 6.1.1.4'
I I -0.4742 1.8119 'International Tables Vol C Tables 4.2.6.8 and 6.1.1.4'
Ir Ir -1.4442 7.9887 'International Tables Vol C Tables 4.2.6.8 and 6.1.1.4'
N N 0.0061 0.0033 'International Tables Vol C Tables 4.2.6.8 and 6.1.1.4'
O O 0.0106 0.0060 'International Tables Vol C Tables 4.2.6.8 and 6.1.1.4'
P P 0.1023 0.0942 'International Tables Vol C Tables 4.2.6.8 and 6.1.1.4'

loop_
_geom_angle_atom_site_label_1
_geom_angle_atom_site_label_2
_geom_angle_atom_site_label_3
_geom_angle
C47 Ir1 C1 88.0(4)
C47 Ir1 P2 90.5(3)
C1 Ir1 P2 92.1(2)
C47 Ir1 P1 91.9(3)
C1 Ir1 P1 88.8(2)
P2 Ir1 P1 177.51(8)
C47 Ir1 Cl1 90.7(3)
C1 Ir1 Cl1 178.7(3)
P2 Ir1 Cl1 88.07(8)
P1 Ir1 Cl1 91.12(8)
C47 Ir1 I1 172.3(3)
C1 Ir1 I1 84.3(2)
P2 Ir1 I1 89.43(6)
P1 Ir1 I1 88.33(6)
Cl1 Ir1 I1 97.00(6)
C11 P1 C23 102.1(4)
C11 P1 C17 106.2(4)
C23 P1 C17 103.0(4)
C11 P1 Ir1 112.7(3)
C23 P1 Ir1 118.9(3)
C17 P1 Ir1 112.6(3)
C29 P2 C41 107.3(4)
C29 P2 C35 104.6(4)
C41 P2 C35 101.8(4)
C29 P2 Ir1 115.0(3)
C41 P2 Ir1 109.1(3)
C35 P2 Ir1 117.8(3)
C13 C14 C15 118.9(9)
C13 C14 H14 120.6
C15 C14 H14 120.6
C26 C27 C28 122.1(9)
C26 C27 H27 119.0
C28 C27 H27 119.0
C21 C20 C19 118.8(8)
C21 C20 H20 120.6
C19 C20 H20 120.6
C20 C21 C22 121.0(10)
C20 C21 H21 119.5
C22 C21 H21 119.5
C29 C30 C31 120.0(9)
C29 C30 H30 120.0
C31 C30 H30 120.0
C25 C24 C23 121.0(9)
C25 C24 H24 119.5
C23 C24 H24 119.5
C24 C25 C26 120.6(9)
C24 C25 H25 119.7
C26 C25 H25 119.7
C20 C19 C18 120.6(8)
C20 C19 H19 119.7
C18 C19 H19 119.7
C14 C15 C16 121.4(9)
C14 C15 H15 119.3
C16 C15 H15 119.3
C3 C4 C5 171.8(12)
C4 C3 C2 178.3(11)
C38 C37 C36 119.5(10)
C38 C37 H37 120.2
C36 C37 H37 120.2
C22 C17 C18 118.6(8)
C22 C17 P1 121.0(7)
C18 C17 P1 120.3(6)
C12 C11 C16 117.6(8)
C12 C11 P1 123.3(7)
C16 C11 P1 118.9(7)
C10 C9 C8 119.3(10)
C10 C9 H9 120.3
C8 C9 H9 120.3
C7 C8 C9 120.9(9)
C7 C8 N1 120.1(10)
C9 C8 N1 118.9(10)
C45 C46 C41 120.0(9)
C45 C46 H46 120.0
C41 C46 H46 120.0
C43 C42 C41 119.7(8)
C43 C42 H42 120.2
C41 C42 H42 120.2
C14 C13 C12 120.9(9)
C14 C13 H13 119.6
C12 C13 H13 119.6
C10 C5 C4 121.9(10)
C10 C5 C6 117.7(9)
C4 C5 C6 120.4(9)
C42 C41 C46 117.7(8)
C42 C41 P2 125.4(7)
C46 C41 P2 116.9(7)
C6 C7 C8 121.4(10)
C6 C7 H7 119.3
C8 C7 H7 119.3
C44 C45 C46 122.0(9)
C44 C45 H45 119.0
C46 C45 H45 119.0
C37 C38 C39 121.0(9)
C37 C38 H38 119.5
C39 C38 H38 119.5
C28 C23 C24 118.4(8)
C28 C23 P1 123.5(7)
C24 C23 P1 118.1(7)
C45 C44 C43 118.5(9)
C45 C44 H44 120.7
C43 C44 H44 120.7
C32 C31 C30 120.0(9)
C32 C31 H31 120.0
C30 C31 H31 120.0
C44 C43 C42 122.1(9)
C44 C43 H43 119.0
C42 C43 H43 119.0
C23 C28 C27 118.1(9)
C23 C28 H28 120.9
C27 C28 H28 120.9
C33 C34 C29 120.0(8)
C33 C34 H34 120.0
C29 C34 H34 120.0
C30 C29 C34 119.2(8)
C30 C29 P2 120.8(7)
C34 C29 P2 120.0(7)
C36 C35 C40 118.4(8)
C36 C35 P2 124.7(7)
C40 C35 P2 116.9(7)
C7 C6 C5 119.8(10)
C7 C6 H6 120.1
C5 C6 H6 120.1
C17 C22 C21 120.1(9)
C17 C22 H22 120.0
C21 C22 H22 120.0
C27 C26 C25 119.7(9)
C27 C26 H26 120.2
C25 C26 H26 120.2
C19 C18 C17 120.8(8)
C19 C18 H18 119.6
C17 C18 H18 119.6
C34 C33 C32 119.3(9)
C34 C33 H33 120.3
C32 C33 H33 120.3
C11 C12 C13 121.0(8)
C11 C12 H12 119.5
C13 C12 H12 119.5
C11 C16 C15 120.2(9)
C11 C16 H16 119.9
C15 C16 H16 119.9
C39 C40 C35 121.8(9)
C39 C40 H40 119.1
C35 C40 H40 119.1
C31 C32 C33 121.4(9)
C31 C32 H32 119.3
C33 C32 H32 119.3
C40 C39 C38 118.3(9)
C40 C39 H39 120.9
C38 C39 H39 120.9
O3 N1 O2 123.5(9)
O3 N1 C8 117.9(10)
O2 N1 C8 118.6(10)
C2 C1 Ir1 176.6(8)
C9 C10 C5 120.9(10)
C9 C10 H10 119.5
C5 C10 H10 119.5
C35 C36 C37 120.9(10)
C35 C36 H36 119.5
C37 C36 H36 119.5
C1 C2 C3 174.2(10)
O1 C47 Ir1 172.6(9)
C2B C1B H1BA 109.5
C2B C1B H1BB 109.5
H1BA C1B H1BB 109.5
C2B C1B H1BC 109.5
H1BA C1B H1BC 109.5
H1BB C1B H1BC 109.5
C4B C3B C2B 120.0
C4B C3B H3B 120.0
C2B C3B H3B 120.0
C5B C4B C3B 120.0
C5B C4B H4B 120.0
C3B C4B H4B 120.0
C6B C5B C4B 120.0
C6B C5B H5B 120.0
C4B C5B H5B 120.0
C7B C6B C5B 120.0
C7B C6B H6B 120.0
C5B C6B H6B 120.0
C6B C7B C2B 120.0
C6B C7B H7B 120.0
C2B C7B H7B 120.0
C7B C2B C3B 120.0
C7B C2B C1B 116.6(8)
C3B C2B C1B 123.3(8)
C4A C5A C6A 120.0
C4A C5A H5A 120.0
C6A C5A H5A 120.0
C5A C4A C3A 120.0
C5A C4A H4A 120.0
C3A C4A H4A 120.0
C2A C3A C4A 120.0
C2A C3A H3A 120.0
C4A C3A H3A 120.0
C3A C2A C7A 120.0
C3A C2A C1A 121.4(9)
C7A C2A C1A 118.5(9)
C2A C7A C6A 120.0
C2A C7A H7A 120.0
C6A C7A H7A 120.0
C7A C6A C5A 120.0
C7A C6A H6A 120.0
C5A C6A H6A 120.0
C2A C1A H1AA 109.5
C2A C1A H1AB 109.5
H1AA C1A H1AB 109.5
C2A C1A H1AC 109.5
H1AA C1A H1AC 109.5
H1AB C1A H1AC 109.5

loop_
_geom_bond_atom_site_label_1
_geom_bond_atom_site_label_2
_geom_bond_distance
Ir1 C47 1.886(10)
Ir1 C1 1.981(9)
Ir1 P2 2.411(2)
Ir1 P1 2.416(2)
Ir1 Cl1 2.435(2)
Ir1 I1 2.7054(11)
P1 C11 1.799(9)
P1 C23 1.812(9)
P1 C17 1.825(8)
P2 C29 1.821(8)
P2 C41 1.822(9)
P2 C35 1.829(9)
O2 N1 1.242(11)
O3 N1 1.234(11)
C14 C13 1.375(13)
C14 C15 1.385(14)
C14 H14 0.9500
C27 C26 1.371(13)
C27 C28 1.412(12)
C27 H27 0.9500
C20 C21 1.377(13)
C20 C19 1.379(12)
C20 H20 0.9500
C21 C22 1.404(12)
C21 H21 0.9500
C30 C29 1.377(12)
C30 C31 1.413(12)
C30 H30 0.9500
C24 C25 1.337(12)
C24 C23 1.456(12)
C24 H24 0.9500
C25 C26 1.404(13)
C25 H25 0.9500
C19 C18 1.383(11)
C19 H19 0.9500
C15 C16 1.416(12)
C15 H15 0.9500
C4 C3 1.178(12)
C4 C5 1.420(13)
C3 C2 1.431(12)
C37 C38 1.388(12)
C37 C36 1.395(12)
C37 H37 0.9500
C17 C22 1.374(11)
C17 C18 1.399(11)
C11 C12 1.400(12)
C11 C16 1.413(12)
C9 C10 1.376(12)
C9 C8 1.378(14)
C9 H9 0.9500
C8 C7 1.363(13)
C8 N1 1.479(12)
C46 C45 1.385(12)
C46 C41 1.410(11)
C46 H46 0.9500
C42 C43 1.385(12)
C42 C41 1.406(12)
C42 H42 0.9500
C13 C12 1.423(12)
C13 H13 0.9500
C5 C10 1.408(12)
C5 C6 1.425(13)
C7 C6 1.356(12)
C7 H7 0.9500
C45 C44 1.360(13)
C45 H45 0.9500
C38 C39 1.391(12)
C38 H38 0.9500
C23 C28 1.405(12)
C44 C43 1.370(12)
C44 H44 0.9500
C31 C32 1.342(12)
C31 H31 0.9500
C43 H43 0.9500
C28 H28 0.9500
C34 C33 1.388(12)
C34 C29 1.404(11)
C34 H34 0.9500
C35 C36 1.381(13)
C35 C40 1.405(12)
C6 H6 0.9500
C22 H22 0.9500
C26 H26 0.9500
C18 H18 0.9500
C33 C32 1.388(12)
C33 H33 0.9500
C12 H12 0.9500
C16 H16 0.9500
C40 C39 1.389(12)
C40 H40 0.9500
C32 H32 0.9500
C39 H39 0.9500
C1 C2 1.156(11)
C10 H10 0.9500
C36 H36 0.9500
C47 O1 1.054(10)
C1B C2B 1.513(9)
C1B H1BA 0.9800
C1B H1BB 0.9800
C1B H1BC 0.9800
C3B C4B 1.3900
C3B C2B 1.3900
C3B H3B 0.9500
C4B C5B 1.3900
C4B H4B 0.9500
C5B C6B 1.3900
C5B H5B 0.9500
C6B C7B 1.3900
C6B H6B 0.9500
C7B C2B 1.3900
C7B H7B 0.9500
C5A C4A 1.3900
C5A C6A 1.3900
C5A H5A 0.9500
C4A C3A 1.3900
C4A H4A 0.9500
C3A C2A 1.3900
C3A H3A 0.9500
C2A C7A 1.3900
C2A C1A 1.504(9)
C7A C6A 1.3900
C7A H7A 0.9500
C6A H6A 0.9500
C1A H1AA 0.9800
C1A H1AB 0.9800
C1A H1AC 0.9800
